data_9011104
loop_
_publ_author_name
'Smolin, Y. I.'
'Shepelev, Y. F.'

_publ_section_title
;
 The crystal structures of the rare earth pyrosilicates
;
_journal_name_full 'Acta Crystallographica, Section B'
_journal_page_first 484
_journal_page_last 492
_journal_paper_doi 10.1107/S0567740870002698
_journal_volume 26
_journal_year 1970
_chemical_compound_source Synthetic
_chemical_formula_sum 'O7 Si2 Yb2'
_chemical_name_mineral Keiviite-(Yb)
_space_group_IT_number 12
_symmetry_space_group_name_Hall '-C 2y'
_symmetry_space_group_name_H-M 'C 1 2/m 1'
_cell_angle_alpha 90
_cell_angle_beta 102.12
_cell_angle_gamma 90
_cell_length_a 6.802
_cell_length_b 8.875
_cell_length_c 4.703
_cell_formula_units_Z 2
_cell_volume 277.581
_database_code_amcsd 0009370
_exptl_crystal_density_diffrn 6.153
_cod_original_formula_sum 'Yb2 Si2 O7'
_cod_database_code 9011104

loop_
_space_group_symop_operation_xyz
x,y,z
1/2+x,1/2+y,z
x,-y,z
1/2+x,1/2-y,z
-x,y,-z
1/2-x,1/2+y,-z
-x,-y,-z
1/2-x,1/2-y,-z

loop_
_atom_site_label
_atom_site_fract_x
_atom_site_fract_y
_atom_site_fract_z
_atom_site_U_iso_or_equiv
Yb 0.50000 0.80687 0.00000 0.00317
Si 0.71890 0.50000 0.41250 0.00469
O1 0.50000 0.50000 0.50000 0.01292
O2 0.88310 0.50000 0.71510 0.00633
O3 0.73610 0.65040 0.21970 0.00684

loop_
_cod_related_entry_id
_cod_related_entry_database
_cod_related_entry_code
1 AMCSD 0009370
